data_7217739
loop_
_publ_author_name
'Kumar, Manish'
'Sharma, Vivek'
'Olsen, carl E'
'Prasad, Ashok'

_publ_section_title
;
 Chemo-enzymatic synthesis of bicyclic 3&#x2032;-azido- and
 3&#x2032;-amino-nucleosides
;
_journal_name_full 'RSC Advances'
_journal_paper_doi 10.1039/C4RA06805J
_journal_year 2014
_chemical_formula_moiety 'C18 H23 N3 O8 S'
_chemical_formula_sum 'C18 H23 N3 O8 S'
_chemical_formula_weight 441.45
_chemical_name_systematic
; 
 ? 
;
_space_group_IT_number 4
_symmetry_cell_setting monoclinic
_symmetry_space_group_name_Hall 'P 2yb'
_symmetry_space_group_name_H-M 'P 1 21 1'
_atom_sites_solution_hydrogens geom
_atom_sites_solution_primary direct
_atom_sites_solution_secondary difmap
_audit_creation_method SHELXL-97
_cell_angle_alpha 90.00
_cell_angle_beta 101.077(15)
_cell_angle_gamma 90.00
_cell_formula_units_Z 4
_cell_length_a 9.9038(14)
_cell_length_b 13.785(3)
_cell_length_c 16.149(3)
_cell_measurement_temperature 298(2)
_cell_volume 2163.6(7)
_computing_structure_refinement 'SHELXL-97 (Sheldrick, 1997)'
_computing_structure_solution 'SHELXS-97 (Sheldrick, 1990)'
_diffrn_ambient_temperature 298(2)
_diffrn_measured_fraction_theta_full 0.984
_diffrn_measured_fraction_theta_max 0.984
_diffrn_radiation_monochromator graphite
_diffrn_radiation_source 'fine-focus sealed tube'
_diffrn_radiation_type MoK\a
_diffrn_radiation_wavelength 0.71073
_diffrn_reflns_av_R_equivalents 0.0420
_diffrn_reflns_av_sigmaI/netI 0.0735
_diffrn_reflns_limit_h_max 11
_diffrn_reflns_limit_h_min -10
_diffrn_reflns_limit_k_max 16
_diffrn_reflns_limit_k_min -16
_diffrn_reflns_limit_l_max 17
_diffrn_reflns_limit_l_min -19
_diffrn_reflns_number 13901
_diffrn_reflns_theta_full 25.00
_diffrn_reflns_theta_max 25.00
_diffrn_reflns_theta_min 2.97
_exptl_absorpt_coefficient_mu 0.198
_exptl_absorpt_correction_T_max 0.9728
_exptl_absorpt_correction_T_min 0.9540
_exptl_absorpt_correction_type multi-scan
_exptl_absorpt_process_details sadabs
_exptl_crystal_density_diffrn 1.355
_exptl_crystal_density_method 'not measured'
_exptl_crystal_F_000 928
_exptl_crystal_size_max 0.24
_exptl_crystal_size_mid 0.18
_exptl_crystal_size_min 0.14
_refine_diff_density_max 0.190
_refine_diff_density_min -0.173
_refine_diff_density_rms 0.036
_refine_ls_abs_structure_details 'Flack H D (1983), Acta Cryst. A39, 876-881'
_refine_ls_abs_structure_Flack 0.05(8)
_refine_ls_extinction_method none
_refine_ls_goodness_of_fit_ref 0.990
_refine_ls_hydrogen_treatment constr
_refine_ls_matrix_type full
_refine_ls_number_parameters 549
_refine_ls_number_reflns 6745
_refine_ls_number_restraints 1
_refine_ls_restrained_S_all 0.990
_refine_ls_R_factor_all 0.0845
_refine_ls_R_factor_gt 0.0545
_refine_ls_shift/su_max 0.006
_refine_ls_shift/su_mean 0.000
_refine_ls_structure_factor_coef Fsqd
_refine_ls_weighting_details 'calc w=1/[\s^2^(Fo^2^)+(0.0401P)^2^+0.0000P] where P=(Fo^2^+2Fc^2^)/3'
_refine_ls_weighting_scheme calc
_refine_ls_wR_factor_gt 0.0992
_refine_ls_wR_factor_ref 0.1118
_reflns_number_gt 4723
_reflns_number_total 6745
_reflns_threshold_expression >2sigma(I)
_cod_data_source_file c4ra06805j3.cif
_cod_data_source_block shelxl
_cod_original_cell_volume 2163.7(6)
_cod_original_sg_symbol_H-M 'P 21'
_cod_database_code 7217739

loop_
_symmetry_equiv_pos_as_xyz
'x, y, z'
'-x, y+1/2, -z'

loop_
_atom_site_label
_atom_site_type_symbol
_atom_site_fract_x
_atom_site_fract_y
_atom_site_fract_z
_atom_site_U_iso_or_equiv
_atom_site_adp_type
_atom_site_occupancy
_atom_site_symmetry_multiplicity
_atom_site_calc_flag
_atom_site_refinement_flags
C1 C 0.6676(6) 0.3524(6) -0.5674(4) 0.123(3) Uani 1 1 d .
H1A H 0.6850 0.3714 -0.6215 0.184 Uiso 1 1 calc R
H1B H 0.6755 0.2832 -0.5616 0.184 Uiso 1 1 calc R
H1C H 0.7333 0.3830 -0.5238 0.184 Uiso 1 1 calc R
C2 C 0.5266(6) 0.3828(5) -0.5599(4) 0.0810(16) Uani 1 1 d .
C3 C 0.3023(4) 0.3298(3) -0.5587(3) 0.0520(12) Uani 1 1 d .
H3A H 0.2598 0.3646 -0.6092 0.062 Uiso 1 1 calc R
H3B H 0.3003 0.3711 -0.5103 0.062 Uiso 1 1 calc R
C4 C 0.2238(4) 0.2361(3) -0.5510(3) 0.0440(10) Uani 1 1 d .
C5 C 0.2813(4) 0.1835(3) -0.4696(3) 0.0471(11) Uani 1 1 d .
H5A H 0.2298 0.1245 -0.4654 0.057 Uiso 1 1 calc R
H5B H 0.3770 0.1665 -0.4675 0.057 Uiso 1 1 calc R
C6 C 0.2091(4) 0.1701(3) -0.6290(3) 0.0502(11) Uani 1 1 d .
H6 H 0.2144 0.2093 -0.6789 0.060 Uiso 1 1 calc R
C7 C 0.0663(5) 0.1286(3) -0.6372(3) 0.0567(12) Uani 1 1 d .
H7 H 0.0239 0.1136 -0.6957 0.068 Uiso 1 1 calc R
C8 C -0.0133(5) 0.2062(3) -0.5979(3) 0.0581(12) Uani 1 1 d .
H8 H -0.0761 0.2418 -0.6418 0.070 Uiso 1 1 calc R
C9 C -0.0601(5) 0.0548(3) -0.5494(4) 0.0680(14) Uani 1 1 d .
C10 C -0.0326(6) 0.0157(4) -0.4597(4) 0.0916(19) Uani 1 1 d .
H10A H 0.0441 0.0495 -0.4268 0.137 Uiso 1 1 calc R
H10B H -0.0120 -0.0523 -0.4605 0.137 Uiso 1 1 calc R
H10C H -0.1126 0.0252 -0.4352 0.137 Uiso 1 1 calc R
C11 C -0.1773(6) 0.0059(4) -0.6049(4) 0.0940(19) Uani 1 1 d .
H11A H -0.2594 0.0149 -0.5824 0.141 Uiso 1 1 calc R
H11B H -0.1581 -0.0622 -0.6077 0.141 Uiso 1 1 calc R
H11C H -0.1902 0.0334 -0.6605 0.141 Uiso 1 1 calc R
C12 C 0.5204(4) 0.2370(3) -0.3154(2) 0.0431(10) Uani 1 1 d .
C13 C 0.6057(5) 0.1590(3) -0.3103(3) 0.0608(13) Uani 1 1 d .
H13 H 0.5730 0.0969 -0.3031 0.073 Uiso 1 1 calc R
C14 C 0.7420(5) 0.1737(4) -0.3159(3) 0.0692(15) Uani 1 1 d .
H14 H 0.8011 0.1207 -0.3115 0.083 Uiso 1 1 calc R
C15 C 0.7922(5) 0.2644(4) -0.3278(3) 0.0614(13) Uani 1 1 d .
C16 C 0.7045(5) 0.3411(4) -0.3326(3) 0.0731(15) Uani 1 1 d .
H16 H 0.7373 0.4032 -0.3394 0.088 Uiso 1 1 calc R
C17 C 0.5678(5) 0.3290(3) -0.3274(3) 0.0667(14) Uani 1 1 d .
H17 H 0.5087 0.3820 -0.3319 0.080 Uiso 1 1 calc R
C18 C 0.9424(5) 0.2783(5) -0.3343(4) 0.105(2) Uani 1 1 d .
H18A H 0.9735 0.3406 -0.3117 0.157 Uiso 1 1 calc R
H18B H 0.9511 0.2748 -0.3924 0.157 Uiso 1 1 calc R
H18C H 0.9971 0.2283 -0.3028 0.157 Uiso 1 1 calc R
C19 C 0.6109(5) 0.6135(4) -0.0819(4) 0.0902(18) Uani 1 1 d .
H19A H 0.7053 0.5969 -0.0604 0.135 Uiso 1 1 calc R
H19B H 0.5989 0.6823 -0.0773 0.135 Uiso 1 1 calc R
H19C H 0.5866 0.5946 -0.1401 0.135 Uiso 1 1 calc R
C20 C 0.5193(4) 0.5610(3) -0.0314(3) 0.0572(12) Uani 1 1 d .
C21 C 0.5379(5) 0.5964(4) 0.0573(3) 0.0777(15) Uani 1 1 d .
H21A H 0.4781 0.5610 0.0866 0.117 Uiso 1 1 calc R
H21B H 0.5159 0.6642 0.0573 0.117 Uiso 1 1 calc R
H21C H 0.6317 0.5868 0.0850 0.117 Uiso 1 1 calc R
C22 C 0.4477(4) 0.4146(3) -0.0915(3) 0.0498(11) Uani 1 1 d .
H22 H 0.4901 0.3823 -0.1342 0.060 Uiso 1 1 calc R
C23 C 0.3480(4) 0.4932(3) -0.1317(3) 0.0491(11) Uani 1 1 d .
H23 H 0.3626 0.5122 -0.1878 0.059 Uiso 1 1 calc R
C24 C 0.2062(4) 0.4502(3) -0.1338(3) 0.0480(11) Uani 1 1 d .
H24 H 0.1769 0.4152 -0.1870 0.058 Uiso 1 1 calc R
C25 C 0.2291(4) 0.3769(3) -0.0601(3) 0.0420(10) Uani 1 1 d .
C26 C 0.1491(4) 0.2834(3) -0.0793(3) 0.0516(12) Uani 1 1 d .
H26A H 0.1657 0.2557 -0.1316 0.062 Uiso 1 1 calc R
H26B H 0.1780 0.2368 -0.0344 0.062 Uiso 1 1 calc R
C27 C -0.0776(6) 0.2305(5) -0.0776(4) 0.0763(16) Uani 1 1 d .
C28 C -0.2247(5) 0.2620(5) -0.0851(4) 0.108(2) Uani 1 1 d .
H28A H -0.2789 0.2082 -0.0723 0.162 Uiso 1 1 calc R
H28B H -0.2595 0.2839 -0.1416 0.162 Uiso 1 1 calc R
H28C H -0.2297 0.3139 -0.0461 0.162 Uiso 1 1 calc R
C29 C 0.2052(4) 0.4232(3) 0.0211(3) 0.0470(11) Uani 1 1 d .
H29A H 0.2591 0.4820 0.0331 0.056 Uiso 1 1 calc R
H29B H 0.1088 0.4390 0.0171 0.056 Uiso 1 1 calc R
C30 C 0.0580(4) 0.3679(3) 0.1781(3) 0.0478(10) Uani 1 1 d .
C31 C -0.0122(5) 0.4473(4) 0.2005(3) 0.0695(15) Uani 1 1 d .
H31 H 0.0329 0.5061 0.2136 0.083 Uiso 1 1 calc R
C32 C -0.1498(5) 0.4384(4) 0.2032(4) 0.0735(16) Uani 1 1 d .
H32 H -0.1957 0.4909 0.2210 0.088 Uiso 1 1 calc R
C33 C -0.2209(5) 0.3542(4) 0.1805(3) 0.0626(13) Uani 1 1 d .
C34 C -0.3736(5) 0.3461(5) 0.1806(4) 0.101(2) Uani 1 1 d .
H34A H -0.4016 0.3992 0.2119 0.152 Uiso 1 1 calc R
H34B H -0.3917 0.2859 0.2063 0.152 Uiso 1 1 calc R
H34C H -0.4241 0.3482 0.1236 0.152 Uiso 1 1 calc R
C35 C -0.1489(5) 0.2765(4) 0.1570(3) 0.0675(14) Uani 1 1 d .
H35 H -0.1948 0.2184 0.1417 0.081 Uiso 1 1 calc R
C36 C -0.0105(5) 0.2830(4) 0.1559(3) 0.0630(14) Uani 1 1 d .
H36 H 0.0362 0.2297 0.1400 0.076 Uiso 1 1 calc R
N1 N 0.5064(6) 0.1120(5) -0.6832(4) 0.127(2) Uani 1 1 d .
N2 N 0.4110(5) 0.1074(3) -0.6541(3) 0.0753(13) Uani 1 1 d .
N3 N 0.3137(4) 0.0922(3) -0.6199(3) 0.0652(11) Uani 1 1 d .
N4 N 0.1067(4) 0.5282(3) -0.1277(3) 0.0584(10) Uani 1 1 d .
N5 N -0.0143(5) 0.5084(3) -0.1524(3) 0.0662(12) Uani 1 1 d .
N6 N -0.1302(5) 0.5015(4) -0.1754(3) 0.1017(18) Uani 1 1 d .
O1 O -0.0859(4) 0.1567(2) -0.5458(3) 0.0911(13) Uani 1 1 d .
O2 O 0.0649(3) 0.0480(2) -0.5820(2) 0.0589(8) Uani 1 1 d .
O3 O 0.0854(3) 0.2689(2) -0.55194(19) 0.0547(8) Uani 1 1 d .
O4 O 0.2691(3) 0.2492(2) -0.40101(18) 0.0532(8) Uani 1 1 d .
O5 O 0.3201(3) 0.1236(3) -0.2927(2) 0.0804(11) Uani 1 1 d .
O6 O 0.3051(3) 0.2970(3) -0.2588(2) 0.0835(11) Uani 1 1 d .
O7 O 0.4890(5) 0.4630(3) -0.5552(4) 0.1261(19) Uani 1 1 d .
O8 O 0.4406(3) 0.3059(2) -0.5628(2) 0.0622(9) Uani 1 1 d .
O9 O 0.3043(3) 0.2949(3) 0.2266(2) 0.0791(11) Uani 1 1 d .
O10 O 0.2812(3) 0.4720(3) 0.1988(2) 0.0779(11) Uani 1 1 d .
O11 O 0.2490(3) 0.35057(19) 0.08660(17) 0.0524(8) Uani 1 1 d .
O12 O -0.0348(5) 0.1509(4) -0.0664(4) 0.148(2) Uani 1 1 d .
O13 O 0.0051(3) 0.3053(2) -0.0864(2) 0.0631(9) Uani 1 1 d .
O14 O 0.3700(3) 0.34749(19) -0.05279(18) 0.0503(8) Uani 1 1 d .
O15 O 0.5461(3) 0.4587(2) -0.0317(2) 0.0730(10) Uani 1 1 d .
O16 O 0.3779(3) 0.5700(2) -0.0714(2) 0.0575(8) Uani 1 1 d .
S1 S 0.34668(12) 0.22233(10) -0.30973(8) 0.0576(3) Uani 1 1 d .
S2 S 0.23541(12) 0.37482(10) 0.17929(8) 0.0571(3) Uani 1 1 d .

loop_
_atom_site_aniso_label
_atom_site_aniso_U_11
_atom_site_aniso_U_22
_atom_site_aniso_U_33
_atom_site_aniso_U_23
_atom_site_aniso_U_13
_atom_site_aniso_U_12
C1 0.082(5) 0.164(7) 0.131(6) 0.021(5) 0.040(4) -0.023(5)
C2 0.062(4) 0.090(5) 0.091(4) 0.005(4) 0.013(3) -0.023(4)
C3 0.056(3) 0.042(3) 0.058(3) -0.001(2) 0.010(2) -0.003(2)
C4 0.054(3) 0.036(2) 0.043(3) 0.001(2) 0.012(2) 0.000(2)
C5 0.050(3) 0.047(2) 0.044(3) -0.010(2) 0.009(2) 0.001(2)
C6 0.054(3) 0.053(3) 0.045(3) 0.001(2) 0.012(2) 0.004(2)
C7 0.065(3) 0.061(3) 0.043(3) -0.006(2) 0.009(2) -0.001(2)
C8 0.056(3) 0.050(3) 0.063(3) -0.003(2) 0.000(2) 0.001(2)
C9 0.070(4) 0.048(3) 0.089(4) -0.013(3) 0.024(3) -0.012(3)
C10 0.093(4) 0.091(4) 0.092(5) 0.005(4) 0.022(4) -0.034(3)
C11 0.079(4) 0.094(4) 0.105(5) -0.010(4) 0.007(4) -0.021(3)
C12 0.042(2) 0.051(3) 0.035(3) 0.001(2) 0.0054(18) -0.005(2)
C13 0.063(3) 0.044(3) 0.076(4) 0.008(2) 0.015(3) 0.005(2)
C14 0.049(3) 0.069(4) 0.086(4) -0.002(3) 0.002(3) 0.008(3)
C15 0.046(3) 0.077(4) 0.060(3) -0.003(3) 0.006(2) -0.013(3)
C16 0.066(4) 0.055(3) 0.097(5) 0.004(3) 0.013(3) -0.011(3)
C17 0.061(3) 0.042(3) 0.094(4) -0.003(3) 0.006(3) 0.008(2)
C18 0.063(4) 0.141(6) 0.115(5) -0.013(4) 0.027(4) -0.020(4)
C19 0.069(4) 0.106(5) 0.096(5) 0.005(4) 0.016(3) -0.025(3)
C20 0.046(3) 0.049(3) 0.074(4) 0.003(3) 0.004(2) -0.012(2)
C21 0.075(4) 0.079(4) 0.075(4) -0.008(3) 0.003(3) -0.013(3)
C22 0.039(3) 0.062(3) 0.050(3) -0.006(2) 0.013(2) -0.005(2)
C23 0.049(3) 0.057(3) 0.042(3) 0.012(2) 0.012(2) -0.005(2)
C24 0.042(3) 0.050(3) 0.054(3) 0.006(2) 0.014(2) 0.000(2)
C25 0.038(2) 0.045(2) 0.045(3) 0.005(2) 0.0103(19) 0.004(2)
C26 0.053(3) 0.042(3) 0.059(3) 0.004(2) 0.009(2) 0.003(2)
C27 0.069(4) 0.077(4) 0.083(4) -0.006(4) 0.015(3) -0.024(3)
C28 0.049(3) 0.158(7) 0.117(5) -0.011(5) 0.016(3) -0.029(4)
C29 0.058(3) 0.045(2) 0.042(3) 0.000(2) 0.017(2) 0.005(2)
C30 0.054(3) 0.050(3) 0.042(3) 0.003(2) 0.015(2) 0.002(2)
C31 0.077(4) 0.050(3) 0.085(4) -0.022(3) 0.024(3) -0.009(3)
C32 0.059(4) 0.070(4) 0.094(5) -0.022(3) 0.021(3) 0.011(3)
C33 0.052(3) 0.074(4) 0.063(3) 0.000(3) 0.015(2) -0.002(3)
C34 0.048(3) 0.142(6) 0.111(5) 0.026(4) 0.006(3) -0.007(3)
C35 0.067(4) 0.055(3) 0.080(4) 0.005(3) 0.012(3) -0.015(3)
C36 0.062(3) 0.054(3) 0.074(4) -0.002(3) 0.014(3) 0.002(2)
N1 0.086(4) 0.175(6) 0.133(6) 0.017(4) 0.051(4) 0.041(4)
N2 0.076(3) 0.072(3) 0.078(4) -0.002(2) 0.016(3) 0.023(3)
N3 0.081(3) 0.053(2) 0.067(3) -0.006(2) 0.025(2) 0.007(2)
N4 0.049(3) 0.054(2) 0.069(3) 0.008(2) 0.002(2) 0.0082(19)
N5 0.063(3) 0.066(3) 0.070(3) 0.011(2) 0.014(2) 0.016(2)
N6 0.047(3) 0.120(4) 0.131(5) 0.004(3) 0.000(3) 0.016(3)
O1 0.094(3) 0.057(2) 0.140(4) -0.011(2) 0.066(3) -0.010(2)
O2 0.059(2) 0.0478(18) 0.072(2) -0.0047(17) 0.0165(17) -0.0048(15)
O3 0.0470(19) 0.0520(19) 0.063(2) -0.0100(16) 0.0053(15) 0.0064(15)
O4 0.0531(18) 0.064(2) 0.0417(19) -0.0092(15) 0.0067(14) 0.0071(15)
O5 0.078(2) 0.094(3) 0.069(3) 0.025(2) 0.015(2) -0.028(2)
O6 0.070(2) 0.136(3) 0.049(2) -0.032(2) 0.0199(18) 0.007(2)
O7 0.110(4) 0.070(3) 0.194(6) 0.016(4) 0.020(4) -0.031(3)
O8 0.055(2) 0.061(2) 0.073(2) 0.0009(18) 0.0197(17) -0.0073(16)
O9 0.061(2) 0.126(3) 0.053(2) 0.034(2) 0.0145(17) 0.024(2)
O10 0.077(2) 0.090(3) 0.071(3) -0.026(2) 0.022(2) -0.027(2)
O11 0.0668(19) 0.0539(19) 0.0405(19) 0.0113(15) 0.0199(15) 0.0147(15)
O12 0.109(4) 0.074(3) 0.267(7) 0.001(4) 0.051(4) -0.033(3)
O13 0.0455(19) 0.061(2) 0.082(3) 0.0054(18) 0.0109(17) -0.0088(16)
O14 0.0395(16) 0.0543(19) 0.058(2) 0.0114(15) 0.0117(14) 0.0066(14)
O15 0.057(2) 0.049(2) 0.102(3) -0.0035(19) -0.0141(19) -0.0004(16)
O16 0.054(2) 0.0447(18) 0.072(2) 0.0051(17) 0.0083(16) -0.0015(14)
S1 0.0493(7) 0.0822(9) 0.0423(7) -0.0027(7) 0.0115(5) -0.0041(6)
S2 0.0510(7) 0.0790(9) 0.0436(8) 0.0024(7) 0.0145(6) -0.0014(7)

loop_
_atom_type_symbol
_atom_type_description
_atom_type_scat_dispersion_real
_atom_type_scat_dispersion_imag
_atom_type_scat_source
C C 0.0033 0.0016 'International Tables Vol C Tables 4.2.6.8 and 6.1.1.4'
H H 0.0000 0.0000 'International Tables Vol C Tables 4.2.6.8 and 6.1.1.4'
N N 0.0061 0.0033 'International Tables Vol C Tables 4.2.6.8 and 6.1.1.4'
O O 0.0106 0.0060 'International Tables Vol C Tables 4.2.6.8 and 6.1.1.4'
S S 0.1246 0.1234 'International Tables Vol C Tables 4.2.6.8 and 6.1.1.4'

loop_
_geom_angle_atom_site_label_1
_geom_angle_atom_site_label_2
_geom_angle_atom_site_label_3
_geom_angle
C2 C1 H1A 109.5
C2 C1 H1B 109.5
H1A C1 H1B 109.5
C2 C1 H1C 109.5
H1A C1 H1C 109.5
H1B C1 H1C 109.5
O7 C2 O8 122.3(5)
O7 C2 C1 125.9(6)
O8 C2 C1 111.8(6)
O8 C3 C4 108.5(3)
O8 C3 H3A 110.0
C4 C3 H3A 110.0
O8 C3 H3B 110.0
C4 C3 H3B 110.0
H3A C3 H3B 108.4
O3 C4 C5 111.0(3)
O3 C4 C3 103.4(3)
C5 C4 C3 111.4(4)
O3 C4 C6 103.7(3)
C5 C4 C6 112.9(3)
C3 C4 C6 113.8(3)
O4 C5 C4 106.9(3)
O4 C5 H5A 110.3
C4 C5 H5A 110.3
O4 C5 H5B 110.3
C4 C5 H5B 110.3
H5A C5 H5B 108.6
N3 C6 C7 111.1(4)
N3 C6 C4 113.1(4)
C7 C6 C4 103.6(3)
N3 C6 H6 109.6
C7 C6 H6 109.6
C4 C6 H6 109.6
O2 C7 C6 111.3(4)
O2 C7 C8 102.5(3)
C6 C7 C8 104.3(4)
O2 C7 H7 112.7
C6 C7 H7 112.7
C8 C7 H7 112.7
O1 C8 O3 111.8(4)
O1 C8 C7 106.0(4)
O3 C8 C7 106.6(4)
O1 C8 H8 110.8
O3 C8 H8 110.8
C7 C8 H8 110.8
O1 C9 O2 104.6(3)
O1 C9 C11 110.2(5)
O2 C9 C11 112.2(4)
O1 C9 C10 108.1(4)
O2 C9 C10 108.4(5)
C11 C9 C10 113.0(4)
C9 C10 H10A 109.5
C9 C10 H10B 109.5
H10A C10 H10B 109.5
C9 C10 H10C 109.5
H10A C10 H10C 109.5
H10B C10 H10C 109.5
C9 C11 H11A 109.5
C9 C11 H11B 109.5
H11A C11 H11B 109.5
C9 C11 H11C 109.5
H11A C11 H11C 109.5
H11B C11 H11C 109.5
C13 C12 C17 120.8(4)
C13 C12 S1 120.7(3)
C17 C12 S1 118.5(3)
C12 C13 C14 118.8(4)
C12 C13 H13 120.6
C14 C13 H13 120.6
C15 C14 C13 121.8(5)
C15 C14 H14 119.1
C13 C14 H14 119.1
C16 C15 C14 118.1(4)
C16 C15 C18 121.3(5)
C14 C15 C18 120.6(5)
C15 C16 C17 121.6(4)
C15 C16 H16 119.2
C17 C16 H16 119.2
C12 C17 C16 118.9(4)
C12 C17 H17 120.5
C16 C17 H17 120.5
C15 C18 H18A 109.5
C15 C18 H18B 109.5
H18A C18 H18B 109.5
C15 C18 H18C 109.5
H18A C18 H18C 109.5
H18B C18 H18C 109.5
C20 C19 H19A 109.5
C20 C19 H19B 109.5
H19A C19 H19B 109.5
C20 C19 H19C 109.5
H19A C19 H19C 109.5
H19B C19 H19C 109.5
O16 C20 O15 104.4(3)
O16 C20 C21 109.6(4)
O15 C20 C21 109.6(4)
O16 C20 C19 110.5(4)
O15 C20 C19 109.7(4)
C21 C20 C19 112.7(4)
C20 C21 H21A 109.5
C20 C21 H21B 109.5
H21A C21 H21B 109.5
C20 C21 H21C 109.5
H21A C21 H21C 109.5
H21B C21 H21C 109.5
O15 C22 O14 110.4(4)
O15 C22 C23 107.4(4)
O14 C22 C23 106.8(3)
O15 C22 H22 110.7
O14 C22 H22 110.7
C23 C22 H22 110.7
O16 C23 C24 111.9(4)
O16 C23 C22 101.7(4)
C24 C23 C22 104.6(3)
O16 C23 H23 112.6
C24 C23 H23 112.6
C22 C23 H23 112.6
N4 C24 C23 109.9(4)
N4 C24 C25 115.3(3)
C23 C24 C25 103.9(3)
N4 C24 H24 109.2
C23 C24 H24 109.2
C25 C24 H24 109.2
O14 C25 C26 103.8(3)
O14 C25 C29 111.0(3)
C26 C25 C29 111.8(3)
O14 C25 C24 104.2(3)
C26 C25 C24 114.0(4)
C29 C25 C24 111.5(3)
O13 C26 C25 108.0(3)
O13 C26 H26A 110.1
C25 C26 H26A 110.1
O13 C26 H26B 110.1
C25 C26 H26B 110.1
H26A C26 H26B 108.4
O12 C27 O13 121.6(5)
O12 C27 C28 126.6(5)
O13 C27 C28 111.8(6)
C27 C28 H28A 109.5
C27 C28 H28B 109.5
H28A C28 H28B 109.5
C27 C28 H28C 109.5
H28A C28 H28C 109.5
H28B C28 H28C 109.5
O11 C29 C25 105.3(3)
O11 C29 H29A 110.7
C25 C29 H29A 110.7
O11 C29 H29B 110.7
C25 C29 H29B 110.7
H29A C29 H29B 108.8
C36 C30 C31 119.9(4)
C36 C30 S2 119.7(4)
C31 C30 S2 120.4(4)
C32 C31 C30 119.2(5)
C32 C31 H31 120.4
C30 C31 H31 120.4
C33 C32 C31 121.9(4)
C33 C32 H32 119.1
C31 C32 H32 119.1
C32 C33 C35 117.7(4)
C32 C33 C34 121.6(5)
C35 C33 C34 120.7(5)
C33 C34 H34A 109.5
C33 C34 H34B 109.5
H34A C34 H34B 109.5
C33 C34 H34C 109.5
H34A C34 H34C 109.5
H34B C34 H34C 109.5
C36 C35 C33 121.4(5)
C36 C35 H35 119.3
C33 C35 H35 119.3
C30 C36 C35 119.8(5)
C30 C36 H36 120.1
C35 C36 H36 120.1
N1 N2 N3 172.7(6)
N2 N3 C6 115.4(4)
N5 N4 C24 116.3(4)
N6 N5 N4 171.9(5)
C8 O1 C9 109.9(4)
C7 O2 C9 106.9(3)
C8 O3 C4 112.1(3)
C5 O4 S1 118.1(2)
C2 O8 C3 114.9(4)
C29 O11 S2 118.6(2)
C27 O13 C26 116.5(4)
C22 O14 C25 112.3(3)
C22 O15 C20 109.3(3)
C20 O16 C23 107.5(3)
O5 S1 O6 119.7(2)
O5 S1 O4 109.35(19)
O6 S1 O4 103.12(19)
O5 S1 C12 109.9(2)
O6 S1 C12 110.0(2)
O4 S1 C12 103.42(18)
O10 S2 O9 120.2(2)
O10 S2 O11 109.21(18)
O9 S2 O11 103.03(19)
O10 S2 C30 109.1(2)
O9 S2 C30 109.6(2)
O11 S2 C30 104.33(19)

loop_
_geom_bond_atom_site_label_1
_geom_bond_atom_site_label_2
_geom_bond_distance
C1 C2 1.485(8)
C1 H1A 0.9600
C1 H1B 0.9600
C1 H1C 0.9600
C2 O7 1.174(7)
C2 O8 1.355(6)
C3 O8 1.423(5)
C3 C4 1.525(5)
C3 H3A 0.9700
C3 H3B 0.9700
C4 O3 1.441(5)
C4 C5 1.513(5)
C4 C6 1.539(6)
C5 O4 1.453(4)
C5 H5A 0.9700
C5 H5B 0.9700
C6 N3 1.480(5)
C6 C7 1.507(6)
C6 H6 0.9800
C7 O2 1.426(5)
C7 C8 1.537(6)
C7 H7 0.9800
C8 O1 1.387(5)
C8 O3 1.405(5)
C8 H8 0.9800
C9 O1 1.431(5)
C9 O2 1.438(5)
C9 C11 1.485(7)
C9 C10 1.520(7)
C10 H10A 0.9600
C10 H10B 0.9600
C10 H10C 0.9600
C11 H11A 0.9600
C11 H11B 0.9600
C11 H11C 0.9600
C12 C13 1.360(6)
C12 C17 1.378(6)
C12 S1 1.752(4)
C13 C14 1.386(6)
C13 H13 0.9300
C14 C15 1.373(7)
C14 H14 0.9300
C15 C16 1.361(6)
C15 C18 1.523(6)
C16 C17 1.383(6)
C16 H16 0.9300
C17 H17 0.9300
C18 H18A 0.9600
C18 H18B 0.9600
C18 H18C 0.9600
C19 C20 1.516(6)
C19 H19A 0.9600
C19 H19B 0.9600
C19 H19C 0.9600
C20 O16 1.431(5)
C20 O15 1.436(5)
C20 C21 1.490(6)
C21 H21A 0.9600
C21 H21B 0.9600
C21 H21C 0.9600
C22 O15 1.375(5)
C22 O14 1.423(5)
C22 C23 1.525(6)
C22 H22 0.9800
C23 O16 1.431(5)
C23 C24 1.519(6)
C23 H23 0.9800
C24 N4 1.474(5)
C24 C25 1.544(6)
C24 H24 0.9800
C25 O14 1.435(4)
C25 C26 1.514(6)
C25 C29 1.517(5)
C26 O13 1.441(5)
C26 H26A 0.9700
C26 H26B 0.9700
C27 O12 1.177(7)
C27 O13 1.341(6)
C27 C28 1.503(8)
C28 H28A 0.9600
C28 H28B 0.9600
C28 H28C 0.9600
C29 O11 1.460(5)
C29 H29A 0.9700
C29 H29B 0.9700
C30 C36 1.366(6)
C30 C31 1.382(6)
C30 S2 1.756(4)
C31 C32 1.377(6)
C31 H31 0.9300
C32 C33 1.370(7)
C32 H32 0.9300
C33 C35 1.380(7)
C33 C34 1.517(6)
C34 H34A 0.9600
C34 H34B 0.9600
C34 H34C 0.9600
C35 C36 1.377(6)
C35 H35 0.9300
C36 H36 0.9300
N1 N2 1.134(5)
N2 N3 1.218(5)
N4 N5 1.219(5)
N5 N6 1.140(6)
O4 S1 1.570(3)
O5 S1 1.423(3)
O6 S1 1.427(3)
O9 S2 1.437(3)
O10 S2 1.430(4)
O11 S2 1.565(3)
